data_4333642
loop_
_publ_author_name
'Brandon Quillian'
'Evan E. Joslin'
'T. Brent Gunnoe'
'Michal Sabat'
'William H. Myers'

_publ_section_title
;
 2,2,2-Tris(pyrazolyl)ethoxide (EpOX) Ruthenium(II) Complexes,
 (EpOX)RuCl(L)(L'): Synthesis, Structure, and Reactivity
;
_journal_name_full 'Inorganic Chemistry'
_journal_page_first 1113
_journal_page_last 1121
_journal_paper_doi 10.1021/ic3024474
_journal_volume 52
_journal_year 2013
_chemical_formula_sum 'C52 H52 Cl N6 O2.25 P2 Ru'
_chemical_formula_weight 995.46
_chemical_name_systematic
; 
 ? 
;
_space_group_IT_number 2
_symmetry_cell_setting triclinic
_symmetry_space_group_name_Hall '-P 1'
_symmetry_space_group_name_H-M 'P -1'
_atom_sites_solution_hydrogens geom
_atom_sites_solution_primary direct
_atom_sites_solution_secondary difmap
_audit_creation_method SHELXL-97
_cell_angle_alpha 82.420(1)
_cell_angle_beta 70.389(1)
_cell_angle_gamma 89.244(1)
_cell_formula_units_Z 4
_cell_length_a 14.7157(4)
_cell_length_b 18.6357(5)
_cell_length_c 19.1549(5)
_cell_measurement_reflns_used 9924
_cell_measurement_temperature 153(2)
_cell_measurement_theta_max 27.74
_cell_measurement_theta_min 2.28
_cell_volume 4902.3(2)
_computing_cell_refinement 'Bruker SAINT'
_computing_data_collection 'Bruker APEX2'
_computing_data_reduction 'Bruker SAINT'
_computing_molecular_graphics 'Bruker SHELXTL'
_computing_publication_material 'Bruker SHELXTL'
_computing_structure_refinement 'SHELXL-97 (Sheldrick, 2008)'
_computing_structure_solution 'SHELXS-97 (Sheldrick, 2008)'
_diffrn_ambient_temperature 153(2)
_diffrn_measured_fraction_theta_full 0.986
_diffrn_measured_fraction_theta_max 0.986
_diffrn_measurement_device_type 'Bruker APEX-II CCD diffractometer'
_diffrn_measurement_method '\f and \w scans'
_diffrn_radiation_monochromator graphite
_diffrn_radiation_source 'fine-focus sealed tube'
_diffrn_radiation_type MoK\a
_diffrn_radiation_wavelength 0.71073
_diffrn_reflns_av_R_equivalents 0.0356
_diffrn_reflns_av_sigmaI/netI 0.0581
_diffrn_reflns_limit_h_max 19
_diffrn_reflns_limit_h_min -18
_diffrn_reflns_limit_k_max 22
_diffrn_reflns_limit_k_min -24
_diffrn_reflns_limit_l_max 25
_diffrn_reflns_limit_l_min -24
_diffrn_reflns_number 46112
_diffrn_reflns_theta_full 27.79
_diffrn_reflns_theta_max 27.79
_diffrn_reflns_theta_min 1.10
_exptl_absorpt_coefficient_mu 0.486
_exptl_absorpt_correction_T_max 0.9575
_exptl_absorpt_correction_T_min 0.8037
_exptl_absorpt_correction_type empirical
_exptl_absorpt_process_details 'Bruker SADABS'
_exptl_crystal_colour yellow
_exptl_crystal_density_diffrn 1.349
_exptl_crystal_description plate
_exptl_crystal_F_000 2060
_exptl_crystal_size_max 0.47
_exptl_crystal_size_mid 0.19
_exptl_crystal_size_min 0.09
_refine_diff_density_max 1.571
_refine_diff_density_min -0.687
_refine_diff_density_rms 0.101
_refine_ls_extinction_coef 0
_refine_ls_extinction_method none
_refine_ls_goodness_of_fit_ref 1.007
_refine_ls_hydrogen_treatment constr
_refine_ls_matrix_type full
_refine_ls_number_parameters 1184
_refine_ls_number_reflns 22859
_refine_ls_number_restraints 0
_refine_ls_restrained_S_all 1.007
_refine_ls_R_factor_all 0.0688
_refine_ls_R_factor_gt 0.0446
_refine_ls_shift/su_max 0.001
_refine_ls_shift/su_mean 0.000
_refine_ls_structure_factor_coef Fsqd
_refine_ls_weighting_details 'calc w=1/[\s^2^(Fo^2^)+(0.1000P)^2^+0.0000P] where P=(Fo^2^+2Fc^2^)/3'
_refine_ls_weighting_scheme calc
_refine_ls_wR_factor_gt 0.1334
_refine_ls_wR_factor_ref 0.1532
_reflns_number_gt 17026
_reflns_number_total 22859
_reflns_threshold_expression >2sigma(I)
_cod_data_source_file ic3024474_si_002_1.cif
_cod_data_source_block C47H41ClN6OP2Ru
_cod_database_code 4333642

loop_
_symmetry_equiv_pos_as_xyz
'x, y, z'
'-x, -y, -z'

loop_
_atom_site_label
_atom_site_type_symbol
_atom_site_fract_x
_atom_site_fract_y
_atom_site_fract_z
_atom_site_U_iso_or_equiv
_atom_site_adp_type
_atom_site_occupancy
_atom_site_symmetry_multiplicity
_atom_site_calc_flag
_atom_site_refinement_flags
Ru1 Ru 0.952243(17) 0.756714(13) 0.283743(13) 0.01570(7) Uani 1 1 d .
Ru2 Ru 0.696948(17) 0.745294(13) 0.732005(13) 0.01648(7) Uani 1 1 d .
Cl1 Cl 0.90665(6) 0.62888(4) 0.31139(4) 0.02339(17) Uani 1 1 d .
Cl2 Cl 0.67382(6) 0.87377(4) 0.71677(4) 0.02392(17) Uani 1 1 d .
P4 P 0.58914(6) 0.72629(5) 0.85317(4) 0.01960(17) Uani 1 1 d .
P3 P 0.84629(6) 0.76335(5) 0.74580(4) 0.01861(17) Uani 1 1 d .
P1 P 1.10941(6) 0.72691(4) 0.27372(4) 0.01853(17) Uani 1 1 d .
P2 P 0.95324(6) 0.76768(5) 0.16124(4) 0.01850(17) Uani 1 1 d .
O1 O 0.93101(16) 0.75384(12) 0.39788(12) 0.0211(5) Uani 1 1 d .
O2 O 0.78195(16) 0.75633(12) 0.61832(12) 0.0222(5) Uani 1 1 d .
N1 N 0.97350(19) 0.86774(15) 0.27386(14) 0.0187(5) Uani 1 1 d .
N4 N 0.77393(18) 0.82282(15) 0.37760(14) 0.0188(5) Uani 1 1 d .
N3 N 0.80435(19) 0.77674(15) 0.32555(14) 0.0196(5) Uani 1 1 d .
C1 C 0.9112(2) 0.81739(17) 0.42798(16) 0.0182(6) Uani 1 1 d .
H1A H 0.9714 0.8436 0.4191 0.022 Uiso 1 1 calc R
H1B H 0.8796 0.8064 0.4816 0.022 Uiso 1 1 calc R
C2 C 0.8452(2) 0.86667(17) 0.39419(16) 0.0188(6) Uani 1 1 d .
C3 C 0.6869(3) 0.9961(2) 0.4746(2) 0.0332(8) Uani 1 1 d .
H3 H 0.6463 1.0345 0.4729 0.040 Uiso 1 1 calc R
C4 C 0.6948(3) 0.9597(2) 0.54077(19) 0.0329(8) Uani 1 1 d .
H4 H 0.6623 0.9693 0.5892 0.039 Uiso 1 1 calc R
C5 C 0.7601(2) 0.90741(19) 0.51962(17) 0.0239(7) Uani 1 1 d .
H5 H 0.7795 0.8727 0.5509 0.029 Uiso 1 1 calc R
C8 C 1.0361(2) 0.91728(18) 0.22563(17) 0.0231(7) Uani 1 1 d .
H8 H 1.0873 0.9068 0.1845 0.028 Uiso 1 1 calc R
C7 C 1.0150(3) 0.98656(18) 0.24467(18) 0.0266(7) Uani 1 1 d .
H7 H 1.0485 1.0296 0.2198 0.032 Uiso 1 1 calc R
C6 C 0.9350(3) 0.97852(18) 0.30728(18) 0.0254(7) Uani 1 1 d .
H6 H 0.9042 1.0153 0.3340 0.030 Uiso 1 1 calc R
N2 N 0.90856(19) 0.90711(14) 0.32368(14) 0.0188(5) Uani 1 1 d .
C9 C 0.6772(2) 0.8171(2) 0.41178(19) 0.0263(7) Uani 1 1 d .
H9 H 0.6405 0.8426 0.4496 0.032 Uiso 1 1 calc R
C10 C 0.6435(3) 0.7660(2) 0.3797(2) 0.0325(8) Uani 1 1 d .
H10 H 0.5798 0.7504 0.3912 0.039 Uiso 1 1 calc R
C11 C 0.7245(2) 0.74278(19) 0.32680(19) 0.0258(7) Uani 1 1 d .
H11 H 0.7232 0.7082 0.2963 0.031 Uiso 1 1 calc R
N5 N 0.79142(19) 0.91624(15) 0.44269(14) 0.0197(5) Uani 1 1 d .
N6 N 0.7433(2) 0.96984(16) 0.41497(15) 0.0269(6) Uani 1 1 d .
C12 C 1.1836(2) 0.67690(17) 0.19879(17) 0.0205(6) Uani 1 1 d .
C13 C 1.1354(2) 0.62804(18) 0.17360(18) 0.0226(7) Uani 1 1 d .
H13 H 1.0687 0.6213 0.1951 0.027 Uiso 1 1 calc R
C14 C 1.1865(3) 0.58909(19) 0.11619(19) 0.0275(7) Uani 1 1 d .
H14 H 1.1536 0.5566 0.0995 0.033 Uiso 1 1 calc R
C15 C 1.2855(3) 0.5984(2) 0.08385(19) 0.0325(8) Uani 1 1 d .
H15 H 1.3193 0.5726 0.0453 0.039 Uiso 1 1 calc R
C16 C 1.3343(3) 0.6466(2) 0.1094(2) 0.0328(8) Uani 1 1 d .
H16 H 1.4009 0.6533 0.0877 0.039 Uiso 1 1 calc R
C17 C 1.2837(3) 0.6847(2) 0.1672(2) 0.0284(8) Uani 1 1 d .
H17 H 1.3170 0.7158 0.1851 0.034 Uiso 1 1 calc R
C18 C 1.1248(2) 0.66884(19) 0.35533(18) 0.0250(7) Uani 1 1 d .
C19 C 1.0479(3) 0.6324(2) 0.41234(19) 0.0288(8) Uani 1 1 d .
H19 H 0.9857 0.6372 0.4107 0.035 Uiso 1 1 calc R
C20 C 1.0634(3) 0.5887(2) 0.4721(2) 0.0382(9) Uani 1 1 d .
H20 H 1.0113 0.5649 0.5101 0.046 Uiso 1 1 calc R
C23 C 1.2165(3) 0.6595(2) 0.3589(2) 0.0355(9) Uani 1 1 d .
H23 H 1.2689 0.6832 0.3210 0.043 Uiso 1 1 calc R
C24 C 1.1847(2) 0.80627(18) 0.2702(2) 0.0238(7) Uani 1 1 d .
C25 C 1.2431(3) 0.8455(2) 0.2043(2) 0.0308(8) Uani 1 1 d .
H25 H 1.2541 0.8275 0.1592 0.037 Uiso 1 1 calc R
C30 C 0.8450(2) 0.81325(18) 0.15017(17) 0.0220(7) Uani 1 1 d .
C31 C 0.8171(3) 0.87752(19) 0.18014(18) 0.0260(7) Uani 1 1 d .
H31 H 0.8507 0.8953 0.2079 0.031 Uiso 1 1 calc R
C32 C 0.7402(3) 0.9155(2) 0.1695(2) 0.0330(8) Uani 1 1 d .
H32 H 0.7235 0.9586 0.1894 0.040 Uiso 1 1 calc R
C33 C 0.6889(3) 0.8897(2) 0.1297(2) 0.0343(8) Uani 1 1 d .
H33 H 0.6368 0.9149 0.1230 0.041 Uiso 1 1 calc R
C34 C 0.7146(3) 0.8262(2) 0.0995(2) 0.0352(9) Uani 1 1 d .
H34 H 0.6798 0.8088 0.0724 0.042 Uiso 1 1 calc R
C35 C 0.7922(2) 0.7880(2) 0.10941(19) 0.0265(7) Uani 1 1 d .
H35 H 0.8091 0.7453 0.0887 0.032 Uiso 1 1 calc R
C36 C 1.0480(2) 0.82520(18) 0.08709(16) 0.0207(6) Uani 1 1 d .
C37 C 1.0298(2) 0.88788(19) 0.04669(19) 0.0248(7) Uani 1 1 d .
H37 H 0.9664 0.9023 0.0565 0.030 Uiso 1 1 calc R
C38 C 1.1036(3) 0.9294(2) -0.0078(2) 0.0311(8) Uani 1 1 d .
H38 H 1.0893 0.9712 -0.0340 0.037 Uiso 1 1 calc R
C39 C 1.1980(3) 0.9092(2) -0.0235(2) 0.0323(8) Uani 1 1 d .
H39 H 1.2476 0.9373 -0.0598 0.039 Uiso 1 1 calc R
C40 C 1.2182(3) 0.8464(2) 0.0153(2) 0.0326(8) Uani 1 1 d .
H40 H 1.2816 0.8321 0.0050 0.039 Uiso 1 1 calc R
C41 C 1.1438(3) 0.8051(2) 0.06945(18) 0.0272(7) Uani 1 1 d .
H41 H 1.1582 0.7628 0.0947 0.033 Uiso 1 1 calc R
C42 C 0.9510(3) 0.68815(19) 0.11328(19) 0.0258(7) Uani 1 1 d .
C43 C 1.0070(3) 0.6842(2) 0.0391(2) 0.0341(9) Uani 1 1 d .
H43 H 1.0513 0.7215 0.0122 0.041 Uiso 1 1 calc R
C44 C 0.9967(3) 0.6244(3) 0.0053(3) 0.0480(12) Uani 1 1 d .
H44 H 1.0352 0.6217 -0.0439 0.058 Uiso 1 1 calc R
C46 C 0.8737(3) 0.5725(2) 0.1172(3) 0.0430(11) Uani 1 1 d .
H46 H 0.8290 0.5353 0.1435 0.052 Uiso 1 1 calc R
C47 C 0.8844(3) 0.6322(2) 0.1516(2) 0.0329(8) Uani 1 1 d .
H47 H 0.8461 0.6344 0.2010 0.039 Uiso 1 1 calc R
C48 C 0.7714(2) 0.70820(18) 0.57284(18) 0.0228(7) Uani 1 1 d .
H48A H 0.8303 0.6817 0.5567 0.027 Uiso 1 1 calc R
H48B H 0.7635 0.7354 0.5286 0.027 Uiso 1 1 calc R
C49 C 0.6858(2) 0.65317(18) 0.60890(17) 0.0206(6) Uani 1 1 d .
C50 C 0.7335(3) 0.6102(2) 0.48242(19) 0.0275(7) Uani 1 1 d .
H50 H 0.7863 0.6414 0.4563 0.033 Uiso 1 1 calc R
C51 C 0.6972(3) 0.5579(2) 0.4552(2) 0.0345(9) Uani 1 1 d .
H51 H 0.7204 0.5453 0.4071 0.041 Uiso 1 1 calc R
C52 C 0.6174(3) 0.5266(2) 0.5150(2) 0.0346(9) Uani 1 1 d .
H52 H 0.5784 0.4892 0.5117 0.042 Uiso 1 1 calc R
N7 N 0.71084(18) 0.63538(15) 0.73039(14) 0.0187(5) Uani 1 1 d .
N8 N 0.7000(2) 0.60572(15) 0.67179(14) 0.0220(6) Uani 1 1 d .
N12 N 0.6041(2) 0.55654(18) 0.57680(17) 0.0325(7) Uani 1 1 d .
C53 C 0.7135(3) 0.53353(19) 0.6793(2) 0.0299(8) Uani 1 1 d .
H53 H 0.7108 0.5021 0.6461 0.036 Uiso 1 1 calc R
C54 C 0.7318(3) 0.5154(2) 0.7448(2) 0.0316(8) Uani 1 1 d .
H54 H 0.7436 0.4695 0.7650 0.038 Uiso 1 1 calc R
C55 C 0.7291(2) 0.57928(18) 0.77485(18) 0.0229(7) Uani 1 1 d .
H55 H 0.7386 0.5829 0.8199 0.027 Uiso 1 1 calc R
N9 N 0.5860(2) 0.73684(15) 0.68757(15) 0.0221(6) Uani 1 1 d .
N11 N 0.6771(2) 0.60803(16) 0.55569(15) 0.0244(6) Uani 1 1 d .
N10 N 0.5962(2) 0.69141(15) 0.63526(15) 0.0231(6) Uani 1 1 d .
C57 C 0.5267(3) 0.7037(2) 0.6028(2) 0.0331(8) Uani 1 1 d .
H57 H 0.5197 0.6805 0.5648 0.040 Uiso 1 1 calc R
C58 C 0.4701(3) 0.7557(2) 0.6362(2) 0.0409(10) Uani 1 1 d .
H58 H 0.4163 0.7746 0.6262 0.049 Uiso 1 1 calc R
C59 C 0.5090(2) 0.7753(2) 0.6887(2) 0.0284(8) Uani 1 1 d .
H59 H 0.4844 0.8103 0.7200 0.034 Uiso 1 1 calc R
C60 C 0.9115(2) 0.67945(18) 0.75241(18) 0.0207(6) Uani 1 1 d .
C61 C 0.9370(2) 0.6418(2) 0.69045(19) 0.0284(8) Uani 1 1 d .
H61 H 0.9249 0.6617 0.6474 0.034 Uiso 1 1 calc R
C62 C 0.9798(3) 0.5754(2) 0.6920(2) 0.0326(8) Uani 1 1 d .
H62 H 0.9965 0.5515 0.6501 0.039 Uiso 1 1 calc R
C63 C 0.9980(3) 0.5444(2) 0.7552(2) 0.0323(8) Uani 1 1 d .
H63 H 1.0270 0.4998 0.7560 0.039 Uiso 1 1 calc R
C64 C 0.9727(3) 0.5803(2) 0.8176(2) 0.0312(8) Uani 1 1 d .
H64 H 0.9846 0.5597 0.8605 0.037 Uiso 1 1 calc R
C65 C 0.9294(2) 0.64738(19) 0.81640(19) 0.0246(7) Uani 1 1 d .
H65 H 0.9123 0.6709 0.8587 0.030 Uiso 1 1 calc R
C66 C 0.8591(2) 0.81358(18) 0.81876(17) 0.0216(7) Uani 1 1 d .
C67 C 0.7848(2) 0.85745(19) 0.85330(18) 0.0256(7) Uani 1 1 d .
H67 H 0.7294 0.8597 0.8400 0.031 Uiso 1 1 calc R
C68 C 0.7918(3) 0.8978(2) 0.9072(2) 0.0319(8) Uani 1 1 d .
H68 H 0.7417 0.9270 0.9297 0.038 Uiso 1 1 calc R
C69 C 0.8731(3) 0.8945(2) 0.9271(2) 0.0347(9) Uani 1 1 d .
H69 H 0.8773 0.9208 0.9640 0.042 Uiso 1 1 calc R
C70 C 0.9493(3) 0.8520(2) 0.8926(2) 0.0361(9) Uani 1 1 d .
H70 H 1.0042 0.8498 0.9065 0.043 Uiso 1 1 calc R
C71 C 0.9430(3) 0.8129(2) 0.8372(2) 0.0292(8) Uani 1 1 d .
H71 H 0.9950 0.7863 0.8124 0.035 Uiso 1 1 calc R
C72 C 0.9368(2) 0.81822(19) 0.66491(19) 0.0261(7) Uani 1 1 d .
C73 C 1.0315(4) 0.7996(3) 0.6385(4) 0.093(3) Uani 1 1 d .
H73 H 1.0505 0.7557 0.6576 0.112 Uiso 1 1 calc R
C77 C 0.9124(3) 0.8841(2) 0.6373(2) 0.0412(10) Uani 1 1 d .
H77 H 0.8491 0.8985 0.6562 0.049 Uiso 1 1 calc R
C78 C 0.6188(2) 0.66305(18) 0.92382(17) 0.0221(7) Uani 1 1 d .
C79 C 0.5580(3) 0.60618(18) 0.96871(18) 0.0252(7) Uani 1 1 d .
H79 H 0.5000 0.5969 0.9616 0.030 Uiso 1 1 calc R
C80 C 0.5826(3) 0.5629(2) 1.0242(2) 0.0314(8) Uani 1 1 d .
H80 H 0.5411 0.5249 1.0536 0.038 Uiso 1 1 calc R
C81 C 0.6683(3) 0.5759(2) 1.0361(2) 0.0336(8) Uani 1 1 d .
H81 H 0.6848 0.5466 1.0729 0.040 Uiso 1 1 calc R
C82 C 0.7291(3) 0.6328(2) 0.9928(2) 0.0350(9) Uani 1 1 d .
H82 H 0.7864 0.6424 1.0009 0.042 Uiso 1 1 calc R
C83 C 0.7046(3) 0.6756(2) 0.93725(19) 0.0301(8) Uani 1 1 d .
H83 H 0.7462 0.7136 0.9082 0.036 Uiso 1 1 calc R
C84 C 0.4739(2) 0.68390(18) 0.85796(18) 0.0217(7) Uani 1 1 d .
C85 C 0.4752(3) 0.6249(2) 0.8195(2) 0.0296(8) Uani 1 1 d .
H85 H 0.5340 0.6069 0.7927 0.036 Uiso 1 1 calc R
C86 C 0.3897(3) 0.5927(2) 0.8208(2) 0.0376(9) Uani 1 1 d .
H86 H 0.3920 0.5539 0.7943 0.045 Uiso 1 1 calc R
C87 C 0.3019(3) 0.6178(2) 0.8612(2) 0.0406(10) Uani 1 1 d .
H87 H 0.2449 0.5964 0.8616 0.049 Uiso 1 1 calc R
C88 C 0.2991(3) 0.6745(2) 0.9005(3) 0.0421(10) Uani 1 1 d .
H88 H 0.2399 0.6913 0.9281 0.051 Uiso 1 1 calc R
C89 C 0.3844(3) 0.7075(2) 0.8997(2) 0.0334(8) Uani 1 1 d .
H89 H 0.3813 0.7455 0.9274 0.040 Uiso 1 1 calc R
C90 C 0.5419(2) 0.80108(19) 0.90863(19) 0.0258(7) Uani 1 1 d .
C91 C 0.5059(3) 0.8609(2) 0.8759(2) 0.0363(9) Uani 1 1 d .
H91 H 0.5085 0.8633 0.8265 0.044 Uiso 1 1 calc R
C92 C 0.4659(3) 0.9171(2) 0.9165(3) 0.0480(12) Uani 1 1 d .
H92 H 0.4425 0.9568 0.8938 0.058 Uiso 1 1 calc R
C21 C 1.1553(3) 0.5808(2) 0.4749(2) 0.0454(11) Uani 1 1 d .
H21 H 1.1654 0.5522 0.5151 0.054 Uiso 1 1 calc R
C22 C 1.2317(3) 0.6154(3) 0.4180(2) 0.0441(11) Uani 1 1 d .
H22 H 1.2941 0.6094 0.4190 0.053 Uiso 1 1 calc R
C45 C 0.9303(3) 0.5694(2) 0.0438(3) 0.0469(12) Uani 1 1 d .
H45 H 0.9236 0.5302 0.0204 0.056 Uiso 1 1 calc R
C74 C 1.0991(4) 0.8459(3) 0.5833(4) 0.105(3) Uani 1 1 d .
H74 H 1.1635 0.8333 0.5669 0.127 Uiso 1 1 calc R
C75 C 1.0726(3) 0.9098(3) 0.5528(2) 0.0507(12) Uani 1 1 d .
H75 H 1.1171 0.9388 0.5132 0.061 Uiso 1 1 calc R
C76 C 0.9795(3) 0.9300(3) 0.5819(2) 0.0495(12) Uani 1 1 d .
H76 H 0.9610 0.9748 0.5643 0.059 Uiso 1 1 calc R
C93 C 0.4608(3) 0.9143(3) 0.9900(3) 0.0508(13) Uani 1 1 d .
H93 H 0.4340 0.9520 1.0169 0.061 Uiso 1 1 calc R
C94 C 0.4957(3) 0.8555(3) 1.0233(3) 0.0474(12) Uani 1 1 d .
H94 H 0.4916 0.8532 1.0730 0.057 Uiso 1 1 calc R
C95 C 0.5373(3) 0.7987(2) 0.9829(2) 0.0345(9) Uani 1 1 d .
H95 H 0.5618 0.7596 1.0056 0.041 Uiso 1 1 calc R
C26 C 1.2856(3) 0.9119(2) 0.2049(3) 0.0433(10) Uani 1 1 d .
H26 H 1.3251 0.9378 0.1604 0.052 Uiso 1 1 calc R
C27 C 1.2689(3) 0.9390(3) 0.2718(3) 0.0512(13) Uani 1 1 d .
H27 H 1.2966 0.9834 0.2723 0.061 Uiso 1 1 calc R
C28 C 1.2113(3) 0.9000(3) 0.3377(3) 0.0503(13) Uani 1 1 d .
H28 H 1.2001 0.9183 0.3826 0.060 Uiso 1 1 calc R
C29 C 1.1696(3) 0.8333(2) 0.3376(2) 0.0334(9) Uani 1 1 d .
H29 H 1.1318 0.8069 0.3824 0.040 Uiso 1 1 calc R
C1S C 0.2547(6) 0.6686(5) 0.6000(4) 0.116(3) Uani 1 1 d .
H1S1 H 0.2966 0.6305 0.5792 0.139 Uiso 1 1 calc R
H1S2 H 0.1960 0.6648 0.5882 0.139 Uiso 1 1 calc R
C2S C 0.2305(7) 0.6584(8) 0.6824(5) 0.189(6) Uani 1 1 d .
H2S1 H 0.2325 0.7045 0.6991 0.284 Uiso 1 1 calc R
H2S2 H 0.2764 0.6274 0.6958 0.284 Uiso 1 1 calc R
H2S3 H 0.1669 0.6366 0.7057 0.284 Uiso 1 1 calc R
C3S C 0.3306(5) 0.7472(4) 0.4887(4) 0.085(2) Uani 1 1 d .
H3S1 H 0.2750 0.7426 0.4730 0.102 Uiso 1 1 calc R
H3S2 H 0.3753 0.7101 0.4691 0.102 Uiso 1 1 calc R
O3S O 0.3008(3) 0.7363(3) 0.5672(2) 0.0867(14) Uani 1 1 d .
C4S C 0.3778(5) 0.8193(4) 0.4579(5) 0.095(2) Uani 1 1 d .
H4S1 H 0.3330 0.8561 0.4760 0.143 Uiso 1 1 calc R
H4S2 H 0.3983 0.8249 0.4043 0.143 Uiso 1 1 calc R
H4S3 H 0.4328 0.8239 0.4735 0.143 Uiso 1 1 calc R
O4S O 0.6356(2) 0.0701(2) 0.25373(19) 0.0549(8) Uani 1 1 d .
C5S C 0.7127(4) 0.1003(3) 0.2709(3) 0.0662(15) Uani 1 1 d .
H5S1 H 0.7576 0.0630 0.2757 0.079 Uiso 1 1 calc R
H5S2 H 0.6874 0.1195 0.3182 0.079 Uiso 1 1 calc R
O5T O 0.4838(6) 0.6805(5) 0.3255(4) 0.082(3) Uani 0.50 1 d P
C6S C 0.7635(5) 0.1594(4) 0.2103(4) 0.093(2) Uani 1 1 d .
H6S1 H 0.8032 0.1387 0.1673 0.140 Uiso 1 1 calc R
H6S2 H 0.8032 0.1881 0.2275 0.140 Uiso 1 1 calc R
H6S3 H 0.7168 0.1894 0.1969 0.140 Uiso 1 1 calc R
C7S C 0.5787(4) 0.0193(3) 0.3139(3) 0.0632(14) Uani 1 1 d .
H7S1 H 0.5452 0.0440 0.3564 0.076 Uiso 1 1 calc R
H7S2 H 0.6197 -0.0161 0.3289 0.076 Uiso 1 1 calc R
C8S C 0.5069(3) -0.0178(3) 0.2898(3) 0.0606(14) Uani 1 1 d .
H8S1 H 0.4635 0.0170 0.2785 0.091 Uiso 1 1 calc R
H8S2 H 0.4710 -0.0543 0.3294 0.091 Uiso 1 1 calc R
H8S3 H 0.5402 -0.0400 0.2462 0.091 Uiso 1 1 calc R
C9T C 0.5006(7) 0.7225(7) 0.2589(5) 0.065(3) Uani 0.50 1 d P
H9T H 0.4959 0.7726 0.2528 0.078 Uiso 0.50 1 calc PR
C10T C 0.5248(8) 0.6825(6) 0.2034(7) 0.063(3) Uani 0.50 1 d P
H10T H 0.5247 0.6958 0.1549 0.076 Uiso 0.50 1 calc PR
C11T C 0.5509(19) 0.6144(10) 0.2344(10) 0.190(13) Uani 0.50 1 d P
H11T H 0.5795 0.5776 0.2068 0.228 Uiso 0.50 1 calc PR
C12T C 0.5298(8) 0.6112(8) 0.3042(7) 0.072(3) Uani 0.50 1 d P
H12T H 0.5409 0.5728 0.3364 0.086 Uiso 0.50 1 calc PR

loop_
_atom_site_aniso_label
_atom_site_aniso_U_11
_atom_site_aniso_U_22
_atom_site_aniso_U_33
_atom_site_aniso_U_23
_atom_site_aniso_U_13
_atom_site_aniso_U_12
Ru1 0.01833(13) 0.01465(13) 0.01352(12) -0.00351(9) -0.00403(9) 0.00212(9)
Ru2 0.01717(13) 0.01576(13) 0.01521(12) 0.00035(9) -0.00468(9) 0.00049(9)
Cl1 0.0285(4) 0.0169(4) 0.0225(4) -0.0043(3) -0.0050(3) 0.0003(3)
Cl2 0.0288(4) 0.0172(4) 0.0250(4) 0.0000(3) -0.0092(3) 0.0014(3)
P4 0.0189(4) 0.0198(4) 0.0176(4) -0.0008(3) -0.0035(3) 0.0009(3)
P3 0.0183(4) 0.0189(4) 0.0177(4) -0.0007(3) -0.0055(3) -0.0002(3)
P1 0.0210(4) 0.0177(4) 0.0169(4) -0.0041(3) -0.0058(3) 0.0028(3)
P2 0.0217(4) 0.0184(4) 0.0165(4) -0.0057(3) -0.0067(3) 0.0047(3)
O1 0.0290(12) 0.0181(11) 0.0161(10) -0.0035(9) -0.0070(9) 0.0053(9)
O2 0.0246(12) 0.0219(12) 0.0184(11) -0.0020(9) -0.0052(9) -0.0033(9)
N1 0.0224(13) 0.0193(14) 0.0130(12) -0.0043(10) -0.0034(10) 0.0039(11)
N4 0.0187(13) 0.0203(14) 0.0183(12) -0.0067(11) -0.0059(10) 0.0040(11)
N3 0.0219(14) 0.0215(14) 0.0152(12) -0.0053(11) -0.0051(10) 0.0026(11)
C1 0.0228(16) 0.0183(16) 0.0131(13) -0.0031(12) -0.0053(12) 0.0034(12)
C2 0.0207(15) 0.0193(16) 0.0147(14) -0.0032(12) -0.0034(12) 0.0015(12)
C3 0.036(2) 0.032(2) 0.0297(18) -0.0087(16) -0.0082(16) 0.0180(16)
C4 0.042(2) 0.034(2) 0.0177(16) -0.0073(15) -0.0036(15) 0.0137(17)
C5 0.0275(17) 0.0263(18) 0.0161(14) -0.0035(13) -0.0051(13) 0.0048(14)
C8 0.0278(17) 0.0240(18) 0.0154(14) -0.0027(13) -0.0047(13) 0.0020(14)
C7 0.038(2) 0.0141(16) 0.0228(16) 0.0005(13) -0.0050(15) -0.0022(14)
C6 0.037(2) 0.0148(16) 0.0209(16) -0.0029(13) -0.0058(14) 0.0017(14)
N2 0.0246(14) 0.0167(13) 0.0135(12) -0.0026(10) -0.0040(10) 0.0036(11)
C9 0.0198(16) 0.032(2) 0.0249(17) -0.0068(15) -0.0041(13) 0.0049(14)
C10 0.0240(18) 0.037(2) 0.036(2) -0.0086(17) -0.0089(16) -0.0002(16)
C11 0.0281(18) 0.0264(18) 0.0255(17) -0.0062(14) -0.0113(14) -0.0026(14)
N5 0.0268(14) 0.0169(14) 0.0148(12) -0.0054(10) -0.0052(11) 0.0076(11)
N6 0.0355(17) 0.0246(16) 0.0214(14) -0.0052(12) -0.0102(12) 0.0152(13)
C12 0.0241(16) 0.0180(16) 0.0183(14) -0.0036(12) -0.0054(13) 0.0043(13)
C13 0.0255(17) 0.0212(17) 0.0226(16) -0.0020(13) -0.0104(13) 0.0051(13)
C14 0.0343(19) 0.0234(18) 0.0238(16) -0.0042(14) -0.0082(15) 0.0006(15)
C15 0.041(2) 0.029(2) 0.0215(17) -0.0095(15) -0.0004(15) 0.0080(16)
C16 0.0241(18) 0.032(2) 0.035(2) -0.0106(16) 0.0027(15) 0.0024(15)
C17 0.0248(17) 0.0273(19) 0.0310(18) -0.0087(15) -0.0052(15) 0.0019(14)
C18 0.0300(18) 0.0246(18) 0.0225(16) -0.0069(14) -0.0106(14) 0.0102(14)
C19 0.037(2) 0.0260(19) 0.0247(17) -0.0031(14) -0.0126(15) 0.0075(15)
C20 0.054(3) 0.032(2) 0.0273(18) 0.0010(16) -0.0142(18) 0.0102(19)
C23 0.036(2) 0.043(2) 0.0293(19) -0.0063(17) -0.0125(16) 0.0084(17)
C24 0.0205(16) 0.0217(17) 0.0327(18) -0.0081(14) -0.0119(14) 0.0033(13)
C25 0.0294(19) 0.0247(19) 0.040(2) -0.0056(16) -0.0127(16) -0.0017(15)
C30 0.0230(16) 0.0243(17) 0.0177(15) -0.0032(13) -0.0057(13) 0.0059(13)
C31 0.0310(18) 0.0274(19) 0.0212(16) -0.0074(14) -0.0097(14) 0.0096(15)
C32 0.033(2) 0.033(2) 0.0307(18) -0.0048(16) -0.0080(16) 0.0114(16)
C33 0.0252(18) 0.040(2) 0.037(2) -0.0032(17) -0.0098(16) 0.0123(16)
C34 0.030(2) 0.046(2) 0.034(2) -0.0059(18) -0.0164(16) 0.0068(17)
C35 0.0251(17) 0.033(2) 0.0234(16) -0.0068(15) -0.0091(14) 0.0072(14)
C36 0.0276(17) 0.0225(17) 0.0118(13) -0.0044(12) -0.0055(12) 0.0026(13)
C37 0.0259(17) 0.0235(18) 0.0258(16) -0.0030(14) -0.0101(14) 0.0049(14)
C38 0.039(2) 0.0258(19) 0.0276(18) 0.0003(15) -0.0122(16) 0.0034(16)
C39 0.036(2) 0.028(2) 0.0269(18) -0.0004(15) -0.0031(16) -0.0037(16)
C40 0.0257(18) 0.037(2) 0.0283(18) -0.0002(16) -0.0022(15) 0.0037(16)
C41 0.0298(18) 0.0253(18) 0.0222(16) 0.0028(14) -0.0054(14) 0.0065(14)
C42 0.0337(19) 0.0230(18) 0.0285(17) -0.0114(14) -0.0183(15) 0.0100(14)
C43 0.032(2) 0.041(2) 0.036(2) -0.0227(18) -0.0143(17) 0.0113(17)
C44 0.040(2) 0.066(3) 0.052(3) -0.044(3) -0.021(2) 0.024(2)
C46 0.061(3) 0.028(2) 0.060(3) -0.015(2) -0.044(2) 0.0047(19)
C47 0.046(2) 0.027(2) 0.0332(19) -0.0061(16) -0.0231(18) 0.0012(17)
C48 0.0229(16) 0.0243(18) 0.0196(15) -0.0014(13) -0.0053(13) -0.0033(13)
C49 0.0260(17) 0.0179(16) 0.0183(14) -0.0018(12) -0.0082(13) -0.0015(13)
C50 0.0314(19) 0.0285(19) 0.0234(16) -0.0020(14) -0.0110(15) 0.0003(15)
C51 0.044(2) 0.036(2) 0.0298(19) -0.0131(17) -0.0175(17) 0.0058(18)
C52 0.040(2) 0.031(2) 0.039(2) -0.0081(17) -0.0202(18) -0.0031(17)
N7 0.0171(13) 0.0196(14) 0.0169(12) -0.0012(10) -0.0028(10) -0.0014(10)
N8 0.0290(15) 0.0187(14) 0.0176(13) -0.0011(11) -0.0073(11) 0.0002(11)
N12 0.0341(17) 0.0312(18) 0.0319(16) -0.0047(14) -0.0100(14) -0.0109(14)
C53 0.041(2) 0.0208(18) 0.0301(18) -0.0062(15) -0.0139(16) 0.0019(15)
C54 0.043(2) 0.0183(18) 0.0336(19) 0.0001(15) -0.0144(17) 0.0032(15)
C55 0.0264(17) 0.0203(17) 0.0199(15) 0.0032(13) -0.0074(13) -0.0001(13)
N9 0.0249(14) 0.0185(14) 0.0228(13) -0.0004(11) -0.0089(12) 0.0002(11)
N11 0.0284(15) 0.0244(15) 0.0215(13) -0.0023(12) -0.0098(12) -0.0051(12)
N10 0.0228(14) 0.0229(15) 0.0253(14) -0.0048(12) -0.0097(12) 0.0010(11)
C57 0.034(2) 0.035(2) 0.039(2) -0.0087(17) -0.0225(17) 0.0021(16)
C58 0.032(2) 0.048(3) 0.055(3) -0.013(2) -0.028(2) 0.0104(18)
C59 0.0222(17) 0.0281(19) 0.0360(19) -0.0050(16) -0.0112(15) 0.0038(14)
C60 0.0182(15) 0.0186(16) 0.0243(16) -0.0012(13) -0.0064(13) -0.0005(12)
C61 0.0272(18) 0.036(2) 0.0210(16) -0.0036(15) -0.0068(14) 0.0046(15)
C62 0.033(2) 0.035(2) 0.0316(19) -0.0162(17) -0.0091(16) 0.0064(16)
C63 0.032(2) 0.0200(18) 0.043(2) -0.0079(16) -0.0091(17) 0.0037(15)
C64 0.037(2) 0.0255(19) 0.0325(19) -0.0004(15) -0.0152(16) 0.0032(16)
C65 0.0284(18) 0.0226(18) 0.0239(16) -0.0052(14) -0.0094(14) 0.0021(14)
C66 0.0254(17) 0.0192(16) 0.0195(15) 0.0018(13) -0.0080(13) -0.0064(13)
C67 0.0257(17) 0.0266(19) 0.0230(16) -0.0015(14) -0.0066(14) -0.0025(14)
C68 0.036(2) 0.035(2) 0.0231(17) -0.0077(16) -0.0062(15) 0.0000(16)
C69 0.048(2) 0.031(2) 0.0260(18) -0.0051(16) -0.0130(17) -0.0078(18)
C70 0.042(2) 0.036(2) 0.039(2) -0.0025(17) -0.0253(19) -0.0063(18)
C71 0.0316(19) 0.0235(18) 0.0360(19) -0.0042(15) -0.0161(16) 0.0003(15)
C72 0.0256(17) 0.0266(19) 0.0223(16) -0.0001(14) -0.0040(14) -0.0051(14)
C73 0.044(3) 0.038(3) 0.132(6) 0.027(3) 0.039(3) 0.011(2)
C77 0.0241(19) 0.046(3) 0.042(2) 0.0152(19) -0.0038(17) -0.0057(17)
C78 0.0257(17) 0.0216(17) 0.0158(14) -0.0019(13) -0.0029(13) 0.0033(13)
C79 0.0282(18) 0.0203(17) 0.0244(16) -0.0002(13) -0.0063(14) -0.0021(14)
C80 0.040(2) 0.0233(19) 0.0270(18) 0.0032(15) -0.0079(16) -0.0055(16)
C81 0.042(2) 0.031(2) 0.0246(17) 0.0033(15) -0.0100(16) 0.0034(17)
C82 0.0279(19) 0.043(2) 0.0323(19) 0.0059(17) -0.0116(16) 0.0003(17)
C83 0.0250(18) 0.036(2) 0.0247(17) 0.0067(15) -0.0053(14) -0.0037(15)
C84 0.0198(16) 0.0209(17) 0.0214(15) 0.0035(13) -0.0052(13) -0.0020(13)
C85 0.0257(18) 0.029(2) 0.0288(18) -0.0036(15) -0.0030(15) -0.0022(15)
C86 0.039(2) 0.031(2) 0.040(2) -0.0040(17) -0.0092(18) -0.0094(17)
C87 0.032(2) 0.040(2) 0.049(2) 0.001(2) -0.0147(19) -0.0102(18)
C88 0.0183(18) 0.049(3) 0.055(3) -0.006(2) -0.0061(17) 0.0014(17)
C89 0.0252(19) 0.037(2) 0.036(2) -0.0083(17) -0.0060(16) -0.0005(16)
C90 0.0196(16) 0.0249(18) 0.0278(17) -0.0068(14) 0.0000(13) 0.0000(13)
C91 0.036(2) 0.024(2) 0.037(2) 0.0010(16) 0.0011(17) 0.0039(16)
C92 0.039(2) 0.023(2) 0.060(3) -0.001(2) 0.010(2) 0.0063(17)
C21 0.068(3) 0.043(3) 0.033(2) -0.0022(19) -0.028(2) 0.021(2)
C22 0.049(3) 0.049(3) 0.045(2) -0.011(2) -0.030(2) 0.020(2)
C45 0.057(3) 0.038(2) 0.070(3) -0.035(2) -0.045(3) 0.023(2)
C74 0.057(4) 0.052(4) 0.134(6) 0.018(4) 0.051(4) 0.008(3)
C75 0.048(3) 0.046(3) 0.036(2) 0.002(2) 0.014(2) -0.018(2)
C76 0.043(3) 0.053(3) 0.045(2) 0.030(2) -0.018(2) -0.017(2)
C93 0.036(2) 0.040(3) 0.065(3) -0.030(2) 0.007(2) -0.0018(19)
C94 0.037(2) 0.057(3) 0.049(3) -0.033(2) -0.006(2) 0.001(2)
C95 0.0273(19) 0.044(2) 0.0340(19) -0.0158(18) -0.0083(16) 0.0021(17)
C26 0.033(2) 0.029(2) 0.066(3) -0.005(2) -0.013(2) -0.0058(17)
C27 0.039(2) 0.035(2) 0.088(4) -0.028(3) -0.025(3) -0.0020(19)
C28 0.040(2) 0.049(3) 0.071(3) -0.039(3) -0.019(2) 0.001(2)
C29 0.0231(18) 0.041(2) 0.040(2) -0.0223(18) -0.0099(16) 0.0061(16)
C1S 0.117(7) 0.142(8) 0.091(5) 0.002(5) -0.042(5) -0.061(6)
C2S 0.135(8) 0.332(17) 0.095(6) 0.053(8) -0.056(6) -0.142(10)
C3S 0.106(5) 0.078(5) 0.079(4) -0.031(4) -0.036(4) 0.020(4)
O3S 0.073(3) 0.125(4) 0.069(3) -0.021(3) -0.028(2) -0.020(3)
C4S 0.077(5) 0.078(5) 0.126(6) -0.028(5) -0.024(4) 0.015(4)
O4S 0.0482(19) 0.064(2) 0.0540(19) -0.0103(17) -0.0194(16) 0.0144(16)
C5S 0.069(4) 0.071(4) 0.074(4) -0.024(3) -0.038(3) 0.016(3)
O5T 0.077(5) 0.119(8) 0.042(4) 0.002(4) -0.014(4) -0.073(5)
C6S 0.083(5) 0.124(7) 0.068(4) -0.017(4) -0.017(4) -0.011(4)
C7S 0.073(4) 0.065(4) 0.044(3) 0.002(3) -0.013(3) 0.018(3)
C8S 0.041(3) 0.061(3) 0.067(3) -0.002(3) -0.004(2) 0.016(2)
C9T 0.049(6) 0.106(9) 0.042(5) -0.007(6) -0.015(5) -0.042(6)
C10T 0.064(7) 0.060(7) 0.081(8) 0.014(6) -0.052(6) -0.013(5)
C11T 0.33(3) 0.095(14) 0.083(11) -0.068(11) 0.037(15) 0.001(17)
C12T 0.061(7) 0.083(9) 0.068(7) 0.006(7) -0.023(6) -0.019(6)

loop_
_atom_type_symbol
_atom_type_description
_atom_type_scat_dispersion_real
_atom_type_scat_dispersion_imag
_atom_type_scat_source
C C 0.0033 0.0016 'International Tables Vol C Tables 4.2.6.8 and 6.1.1.4'
H H 0.0000 0.0000 'International Tables Vol C Tables 4.2.6.8 and 6.1.1.4'
N N 0.0061 0.0033 'International Tables Vol C Tables 4.2.6.8 and 6.1.1.4'
O O 0.0106 0.0060 'International Tables Vol C Tables 4.2.6.8 and 6.1.1.4'
P P 0.1023 0.0942 'International Tables Vol C Tables 4.2.6.8 and 6.1.1.4'
Cl Cl 0.1484 0.1585 'International Tables Vol C Tables 4.2.6.8 and 6.1.1.4'
Ru Ru -1.2594 0.8363 'International Tables Vol C Tables 4.2.6.8 and 6.1.1.4'

loop_
_geom_angle_atom_site_label_1
_geom_angle_atom_site_label_2
_geom_angle_atom_site_label_3
_geom_angle
N1 Ru1 O1 87.14(9)
N1 Ru1 N3 85.86(10)
O1 Ru1 N3 79.10(9)
N1 Ru1 P1 96.38(8)
O1 Ru1 P1 84.74(7)
N3 Ru1 P1 163.56(7)
N1 Ru1 P2 90.23(7)
O1 Ru1 P2 171.39(7)
N3 Ru1 P2 92.54(7)
P1 Ru1 P2 103.71(3)
N1 Ru1 Cl1 171.50(7)
O1 Ru1 Cl1 86.99(6)
N3 Ru1 Cl1 86.99(8)
P1 Ru1 Cl1 89.21(3)
P2 Ru1 Cl1 94.67(3)
N7 Ru2 N9 86.70(10)
N7 Ru2 O2 86.11(9)
N9 Ru2 O2 81.77(10)
N7 Ru2 P4 90.95(7)
N9 Ru2 P4 91.73(8)
O2 Ru2 P4 172.99(6)
N7 Ru2 P3 94.58(7)
N9 Ru2 P3 163.73(8)
O2 Ru2 P3 82.14(6)
P4 Ru2 P3 104.45(3)
N7 Ru2 Cl2 171.08(7)
N9 Ru2 Cl2 85.79(8)
O2 Ru2 Cl2 88.06(7)
P4 Ru2 Cl2 94.08(3)
P3 Ru2 Cl2 91.29(3)
C78 P4 C84 99.74(15)
C78 P4 C90 99.58(16)
C84 P4 C90 99.56(15)
C78 P4 Ru2 119.38(11)
C84 P4 Ru2 111.83(11)
C90 P4 Ru2 122.79(12)
C60 P3 C66 105.66(15)
C60 P3 C72 100.78(16)
C66 P3 C72 96.97(15)
C60 P3 Ru2 113.44(10)
C66 P3 Ru2 121.84(11)
C72 P3 Ru2 115.08(11)
C24 P1 C12 105.31(15)
C24 P1 C18 99.69(16)
C12 P1 C18 98.90(15)
C24 P1 Ru1 112.48(11)
C12 P1 Ru1 121.36(11)
C18 P1 Ru1 116.18(11)
C36 P2 C42 100.50(15)
C36 P2 C30 99.14(15)
C42 P2 C30 99.20(15)
C36 P2 Ru1 119.28(10)
C42 P2 Ru1 122.46(12)
C30 P2 Ru1 112.18(10)
C1 O1 Ru1 117.97(18)
C48 O2 Ru2 120.96(18)
C8 N1 N2 104.7(3)
C8 N1 Ru1 135.5(2)
N2 N1 Ru1 119.65(19)
C9 N4 N3 111.3(3)
C9 N4 C2 128.5(3)
N3 N4 C2 119.9(2)
C11 N3 N4 105.4(3)
C11 N3 Ru1 134.3(2)
N4 N3 Ru1 118.41(19)
O1 C1 C2 112.5(2)
N5 C2 N2 109.8(3)
N5 C2 N4 106.6(2)
N2 C2 N4 108.6(2)
N5 C2 C1 113.6(2)
N2 C2 C1 107.0(2)
N4 C2 C1 111.2(3)
N6 C3 C4 112.3(3)
C5 C4 C3 105.7(3)
C4 C5 N5 106.1(3)
N1 C8 C7 111.4(3)
C6 C7 C8 105.9(3)
N2 C6 C7 107.6(3)
C6 N2 N1 110.4(3)
C6 N2 C2 129.4(3)
N1 N2 C2 117.2(2)
N4 C9 C10 106.7(3)
C9 C10 C11 105.7(3)
N3 C11 C10 110.9(3)
N6 N5 C5 111.4(3)
N6 N5 C2 118.9(2)
C5 N5 C2 127.6(3)
C3 N6 N5 104.4(3)
C13 C12 C17 119.0(3)
C13 C12 P1 116.9(2)
C17 C12 P1 124.1(2)
C12 C13 C14 120.2(3)
C15 C14 C13 120.5(3)
C14 C15 C16 119.5(3)
C17 C16 C15 120.1(3)
C16 C17 C12 120.7(3)
C23 C18 C19 118.2(3)
C23 C18 P1 119.1(3)
C19 C18 P1 122.7(3)
C18 C19 C20 120.5(4)
C21 C20 C19 120.4(4)
C18 C23 C22 121.2(4)
C25 C24 C29 119.2(3)
C25 C24 P1 123.5(3)
C29 C24 P1 116.6(3)
C24 C25 C26 120.5(4)
C31 C30 C35 117.7(3)
C31 C30 P2 119.5(2)
C35 C30 P2 122.8(2)
C32 C31 C30 121.4(3)
C33 C32 C31 120.2(3)
C32 C33 C34 119.8(3)
C33 C34 C35 120.4(3)
C34 C35 C30 120.5(3)
C37 C36 C41 117.1(3)
C37 C36 P2 123.9(3)
C41 C36 P2 119.0(3)
C38 C37 C36 121.6(3)
C39 C38 C37 120.4(3)
C38 C39 C40 119.2(3)
C41 C40 C39 119.9(3)
C40 C41 C36 121.8(3)
C47 C42 C43 118.6(3)
C47 C42 P2 117.8(3)
C43 C42 P2 123.4(3)
C42 C43 C44 120.1(4)
C45 C44 C43 120.8(4)
C45 C46 C47 119.3(4)
C42 C47 C46 121.2(4)
O2 C48 C49 115.1(3)
N11 C49 N10 108.2(3)
N11 C49 N8 107.8(3)
N10 C49 N8 109.8(3)
N11 C49 C48 111.0(3)
N10 C49 C48 109.8(3)
N8 C49 C48 110.2(3)
C51 C50 N11 106.3(3)
C50 C51 C52 105.6(3)
N12 C52 C51 112.2(3)
C55 N7 N8 105.0(3)
C55 N7 Ru2 136.1(2)
N8 N7 Ru2 119.0(2)
C53 N8 N7 110.8(3)
C53 N8 C49 129.2(3)
N7 N8 C49 119.7(3)
C52 N12 N11 103.5(3)
N8 C53 C54 107.2(3)
C53 C54 C55 106.0(3)
N7 C55 C54 111.0(3)
C59 N9 N10 106.0(3)
C59 N9 Ru2 134.1(2)
N10 N9 Ru2 118.9(2)
C50 N11 N12 112.4(3)
C50 N11 C49 127.8(3)
N12 N11 C49 119.8(3)
N9 N10 C57 110.0(3)
N9 N10 C49 119.3(2)
C57 N10 C49 128.6(3)
C58 C57 N10 107.5(3)
C57 C58 C59 106.1(3)
N9 C59 C58 110.3(3)
C65 C60 C61 117.9(3)
C65 C60 P3 125.1(2)
C61 C60 P3 116.8(3)
C62 C61 C60 121.2(3)
C63 C62 C61 120.6(3)
C62 C63 C64 119.4(4)
C63 C64 C65 120.3(3)
C60 C65 C64 120.7(3)
C67 C66 C71 118.7(3)
C67 C66 P3 118.8(2)
C71 C66 P3 122.3(3)
C68 C67 C66 121.1(3)
C69 C68 C67 119.7(4)
C68 C69 C70 120.5(3)
C71 C70 C69 119.7(3)
C70 C71 C66 120.2(4)
C77 C72 C73 118.0(4)
C77 C72 P3 119.4(3)
C73 C72 P3 122.0(3)
C72 C73 C74 120.3(5)
C72 C77 C76 121.7(4)
C79 C78 C83 117.5(3)
C79 C78 P4 124.0(3)
C83 C78 P4 118.3(3)
C78 C79 C80 120.9(3)
C81 C80 C79 120.5(3)
C82 C81 C80 119.5(3)
C81 C82 C83 119.9(3)
C82 C83 C78 121.6(3)
C89 C84 C85 117.8(3)
C89 C84 P4 122.6(3)
C85 C84 P4 119.6(3)
C86 C85 C84 120.9(3)
C87 C86 C85 120.4(4)
C88 C87 C86 119.5(4)
C87 C88 C89 120.8(4)
C84 C89 C88 120.6(4)
C91 C90 C95 118.6(3)
C91 C90 P4 118.6(3)
C95 C90 P4 122.7(3)
C92 C91 C90 120.7(4)
C93 C92 C91 120.5(4)
C22 C21 C20 119.4(4)
C21 C22 C23 120.4(4)
C44 C45 C46 120.1(4)
C75 C74 C73 121.1(5)
C76 C75 C74 118.5(4)
C75 C76 C77 120.2(4)
C94 C93 C92 119.5(4)
C93 C94 C95 120.7(4)
C90 C95 C94 119.9(4)
C27 C26 C25 120.0(4)
C28 C27 C26 119.8(4)
C27 C28 C29 120.5(4)
C28 C29 C24 120.0(4)
O3S C1S C2S 111.7(7)
O3S C3S C4S 111.3(6)
C1S O3S C3S 114.1(5)
C7S O4S C5S 111.3(4)
O4S C5S C6S 109.5(5)
C9T O5T C12T 103.4(9)
O4S C7S C8S 109.3(4)
C10T C9T O5T 110.8(12)
C9T C10T C11T 105.1(11)
C12T C11T C10T 110.6(13)
C11T C12T O5T 107.0(14)

loop_
_geom_bond_atom_site_label_1
_geom_bond_atom_site_label_2
_geom_bond_distance
Ru1 N1 2.071(3)
Ru1 O1 2.096(2)
Ru1 N3 2.099(3)
Ru1 P1 2.3218(9)
Ru1 P2 2.3235(8)
Ru1 Cl1 2.4242(8)
Ru2 N7 2.059(3)
Ru2 N9 2.095(3)
Ru2 O2 2.100(2)
Ru2 P4 2.3141(8)
Ru2 P3 2.3335(8)
Ru2 Cl2 2.4070(8)
P4 C78 1.836(3)
P4 C84 1.850(3)
P4 C90 1.850(3)
P3 C60 1.836(3)
P3 C66 1.841(3)
P3 C72 1.858(3)
P1 C24 1.840(3)
P1 C12 1.842(3)
P1 C18 1.858(4)
P2 C36 1.849(3)
P2 C42 1.850(3)
P2 C30 1.857(3)
O1 C1 1.370(4)
O2 C48 1.374(4)
N1 C8 1.334(4)
N1 N2 1.384(3)
N4 C9 1.351(4)
N4 N3 1.359(3)
N4 C2 1.478(4)
N3 C11 1.334(4)
C1 C2 1.565(4)
C2 N5 1.434(4)
C2 N2 1.472(4)
C3 N6 1.317(4)
C3 C4 1.396(5)
C4 C5 1.362(5)
C5 N5 1.376(4)
C8 C7 1.391(5)
C7 C6 1.362(5)
C6 N2 1.357(4)
C9 C10 1.378(5)
C10 C11 1.387(5)
N5 N6 1.370(4)
C12 C13 1.389(4)
C12 C17 1.393(5)
C13 C14 1.394(5)
C14 C15 1.382(5)
C15 C16 1.389(5)
C16 C17 1.388(5)
C18 C23 1.380(5)
C18 C19 1.389(5)
C19 C20 1.395(5)
C20 C21 1.378(6)
C23 C22 1.388(6)
C24 C25 1.383(5)
C24 C29 1.395(5)
C25 C26 1.397(5)
C30 C31 1.394(5)
C30 C35 1.395(4)
C31 C32 1.384(5)
C32 C33 1.370(5)
C33 C34 1.378(6)
C34 C35 1.392(5)
C36 C37 1.388(5)
C36 C41 1.394(5)
C37 C38 1.384(5)
C38 C39 1.378(5)
C39 C40 1.385(5)
C40 C41 1.384(5)
C42 C47 1.389(5)
C42 C43 1.393(5)
C43 C44 1.395(5)
C44 C45 1.376(7)
C46 C45 1.381(7)
C46 C47 1.401(5)
C48 C49 1.542(4)
C49 N11 1.442(4)
C49 N10 1.457(4)
C49 N8 1.470(4)
C50 C51 1.358(5)
C50 N11 1.365(4)
C51 C52 1.403(6)
C52 N12 1.330(5)
N7 C55 1.342(4)
N7 N8 1.370(3)
N8 C53 1.353(4)
N12 N11 1.369(4)
C53 C54 1.370(5)
C54 C55 1.383(5)
N9 C59 1.329(4)
N9 N10 1.365(4)
N10 C57 1.366(4)
C57 C58 1.351(6)
C58 C59 1.401(5)
C60 C65 1.396(5)
C60 C61 1.399(5)
C61 C62 1.382(5)
C62 C63 1.378(5)
C63 C64 1.387(5)
C64 C65 1.396(5)
C66 C67 1.391(5)
C66 C71 1.394(5)
C67 C68 1.386(5)
C68 C69 1.370(5)
C69 C70 1.393(6)
C70 C71 1.392(5)
C72 C77 1.364(5)
C72 C73 1.371(6)
C73 C74 1.389(7)
C77 C76 1.383(5)
C78 C79 1.390(5)
C78 C83 1.399(5)
C79 C80 1.392(5)
C80 C81 1.384(5)
C81 C82 1.380(5)
C82 C83 1.388(5)
C84 C89 1.391(5)
C84 C85 1.399(5)
C85 C86 1.392(5)
C86 C87 1.377(6)
C87 C88 1.370(6)
C88 C89 1.399(5)
C90 C91 1.392(5)
C90 C95 1.396(5)
C91 C92 1.392(5)
C92 C93 1.379(7)
C21 C22 1.372(6)
C74 C75 1.367(8)
C75 C76 1.363(7)
C93 C94 1.376(7)
C94 C95 1.404(6)
C26 C27 1.384(6)
C27 C28 1.376(7)
C28 C29 1.394(6)
C1S O3S 1.404(9)
C1S C2S 1.483(10)
C3S O3S 1.405(7)
C3S C4S 1.476(9)
O4S C7S 1.418(6)
O4S C5S 1.425(6)
C5S C6S 1.491(9)
O5T C9T 1.354(13)
O5T C12T 1.492(16)
C7S C8S 1.495(7)
C9T C10T 1.326(16)
C10T C11T 1.43(2)
C11T C12T 1.26(2)
